data_7234016
loop_
_publ_author_name
'He, Minghui'
'Gao, Xiaoxia'
'Xu, Tingting'
'Jiang, Zhenzhen'
'He, Yabing'

_publ_section_title
;
 Tailoring the structures and gas adsorption properties of copper-bent
 diisophthalate frameworks by substituent-driven ligand conformation
 regulation strategy
;
_journal_name_full CrystEngComm
_journal_paper_doi 10.1039/C9CE01018A
_journal_year 2019
_chemical_formula_moiety '(C23 H16 Cu2 O11).7(C3 H7 N O)'
_chemical_formula_sum 'C44 H65 Cu2 N7 O18'
_chemical_formula_weight 1107.11
_space_group_crystal_system cubic
_space_group_IT_number 200
_space_group_name_Hall '-P 2 2 3'
_space_group_name_H-M_alt 'P m -3'
_symmetry_space_group_name_Hall '-P 2 2 3'
_symmetry_space_group_name_H-M 'P m -3'
_atom_sites_solution_hydrogens mixed
_audit_creation_method SHELXL-2014/7
_audit_update_record
;
2019-09-18 deposited with the CCDC.    2019-09-20 downloaded from the CCDC.
;
_cell_angle_alpha 90
_cell_angle_beta 90
_cell_angle_gamma 90
_cell_formula_units_Z 12
_cell_length_a 25.3148(4)
_cell_length_b 25.3148(4)
_cell_length_c 25.3148(4)
_cell_measurement_reflns_used 50295
_cell_measurement_temperature 150(2)
_cell_measurement_theta_max 56
_cell_measurement_theta_min 2
_cell_volume 16222.7(4)
_computing_cell_refinement 'Bruker SMART'
_computing_data_collection 'Bruker SMART'
_computing_data_reduction 'Bruker SAINT'
_computing_molecular_graphics 'Bruker SHELXTL'
_computing_publication_material 'Bruker SHELXTL'
_computing_structure_refinement 'SHELXL-2014/7 (Sheldrick, 2014)'
_computing_structure_solution 'SHELXS-2014/7 (Sheldrick, 2014)'
_diffrn_ambient_temperature 150(2)
_diffrn_measured_fraction_theta_full 0.999
_diffrn_measured_fraction_theta_max 0.999
_diffrn_measurement_device_type 'Bruker SMART APEX II CCD area detector'
_diffrn_measurement_method 'omega scans'
_diffrn_radiation_type MoK\a
_diffrn_radiation_wavelength 0.71073
_diffrn_reflns_av_R_equivalents 0.0640
_diffrn_reflns_av_unetI/netI 0.0421
_diffrn_reflns_Laue_measured_fraction_full 0.999
_diffrn_reflns_Laue_measured_fraction_max 0.999
_diffrn_reflns_limit_h_max 21
_diffrn_reflns_limit_h_min -33
_diffrn_reflns_limit_k_max 28
_diffrn_reflns_limit_k_min -33
_diffrn_reflns_limit_l_max 28
_diffrn_reflns_limit_l_min -30
_diffrn_reflns_number 50295
_diffrn_reflns_point_group_measured_fraction_full 0.999
_diffrn_reflns_point_group_measured_fraction_max 0.999
_diffrn_reflns_theta_full 25.242
_diffrn_reflns_theta_max 28.279
_diffrn_reflns_theta_min 2.276
_exptl_absorpt_coefficient_mu 0.860
_exptl_absorpt_correction_T_max 0.945
_exptl_absorpt_correction_T_min 0.907
_exptl_absorpt_correction_type empirical
_exptl_crystal_colour blue
_exptl_crystal_density_diffrn 1.360
_exptl_crystal_description block
_exptl_crystal_F_000 6960
_exptl_crystal_size_max 0.140
_exptl_crystal_size_mid 0.100
_exptl_crystal_size_min 0.070
_refine_diff_density_max 2.326
_refine_diff_density_min -1.033
_refine_diff_density_rms 0.180
_refine_ls_extinction_method none
_refine_ls_goodness_of_fit_ref 1.021
_refine_ls_hydrogen_treatment constr
_refine_ls_matrix_type full
_refine_ls_number_parameters 176
_refine_ls_number_reflns 7179
_refine_ls_number_restraints 0
_refine_ls_restrained_S_all 1.021
_refine_ls_R_factor_all 0.1470
_refine_ls_R_factor_gt 0.1166
_refine_ls_shift/su_max 0.004
_refine_ls_shift/su_mean 0.000
_refine_ls_structure_factor_coef Fsqd
_refine_ls_weighting_details 'w=1/[\s^2^(Fo^2^)+(0.3300P)^2^] where P=(Fo^2^+2Fc^2^)/3'
_refine_ls_weighting_scheme calc
_refine_ls_wR_factor_gt 0.3343
_refine_ls_wR_factor_ref 0.3882
_reflns_Friedel_coverage 0.000
_reflns_number_gt 5109
_reflns_number_total 7179
_reflns_threshold_expression 'I > 2\s(I)'
_cod_data_source_file c9ce01018a2.cif
_cod_data_source_block ZJNU-102
_cod_original_cell_volume 16222.7(8)
_cod_database_code 7234016
_shelx_shelxl_version_number 2014/7
_shelx_space_group_comment
;
The symmetry employed for this shelxl refinement is uniquely defined
by the following loop, which should always be used as a source of
symmetry information in preference to the above space-group names.
They are only intended as comments.
;
_shelx_estimated_absorpt_t_min 0.889
_shelx_estimated_absorpt_t_max 0.942
_refine_ls_platon_squeeze_details
;
The solvent molecules were highly disordered, and thus their locations
cannot be precisely determined. To address this issue, electron density 
peaks of solvent molecules were removed by the PLATON/SQUEEZE procedure,
therefore producing a set of solvent-free diffraction intensities for 
further structural refinement.
;

loop_
_space_group_symop_operation_xyz
'x, y, z'
'-x, -y, z'
'x, -y, -z'
'-x, y, -z'
'z, x, y'
'-z, -x, y'
'z, -x, -y'
'-z, x, -y'
'y, z, x'
'y, -z, -x'
'-y, z, -x'
'-y, -z, x'
'-x, -y, -z'
'x, y, -z'
'-x, y, z'
'x, -y, z'
'-z, -x, -y'
'z, x, -y'
'-z, x, y'
'z, -x, y'
'-y, -z, -x'
'-y, z, x'
'y, -z, x'
'y, z, -x'

loop_
_atom_site_label
_atom_site_type_symbol
_atom_site_fract_x
_atom_site_fract_y
_atom_site_fract_z
_atom_site_U_iso_or_equiv
_atom_site_adp_type
_atom_site_occupancy
_atom_site_site_symmetry_order
_atom_site_calc_flag
_atom_site_refinement_flags_posn
_atom_site_refinement_flags_adp
_atom_site_refinement_flags_occupancy
Cu1 Cu 0.5000 0.18655(5) 0.22366(5) 0.0409(3) Uani 1 2 d S T P
Cu2 Cu 0.5000 0.26494(5) 0.29367(5) 0.0443(4) Uani 1 2 d S T P
O1W O 0.5000 0.1228(5) 0.1679(5) 0.087(3) Uani 1 2 d S T P
O1 O 0.4455(3) 0.2291(2) 0.1889(3) 0.0608(16) Uani 1 1 d . . .
O2 O 0.4449(3) 0.2950(3) 0.2489(3) 0.0639(17) Uani 1 1 d . . .
O2W O 0.5000 0.3265(7) 0.3496(8) 0.173(10) Uani 1 2 d S T P
O3 O 0.3285(3) 0.4441(3) 0.2238(2) 0.0550(14) Uani 1 1 d . . .
O4 O 0.2681(2) 0.4437(3) 0.1572(2) 0.0532(14) Uani 1 1 d . . .
O5 O 0.3439(4) 0.3550(4) 0.0000 0.064(2) Uani 1 2 d S T P
C1 C 0.3878(4) 0.3002(4) 0.1749(3) 0.0516(18) Uani 1 1 d . . .
C2 C 0.3701(3) 0.3504(3) 0.1913(4) 0.0537(18) Uani 1 1 d . . .
H2A H 0.3841 0.3669 0.2220 0.064 Uiso 1 1 calc R U .
C3 C 0.3304(3) 0.3757(3) 0.1604(3) 0.0496(16) Uani 1 1 d . . .
C4 C 0.3129(3) 0.3525(4) 0.1150(3) 0.0541(19) Uani 1 1 d . . .
H4A H 0.2877 0.3704 0.0938 0.065 Uiso 1 1 calc R U .
C5 C 0.3308(4) 0.3040(4) 0.0995(4) 0.059(2) Uani 1 1 d . . .
C6 C 0.3677(4) 0.2780(3) 0.1305(3) 0.057(2) Uani 1 1 d . . .
H6A H 0.3793 0.2438 0.1203 0.068 Uiso 1 1 calc R U .
C7 C 0.4298(3) 0.2723(3) 0.2053(4) 0.0512(18) Uani 1 1 d . . .
C8 C 0.3062(4) 0.4244(3) 0.1820(3) 0.0507(18) Uani 1 1 d . . .
C9 C 0.3134(4) 0.2782(4) 0.0489(4) 0.061(2) Uani 1 1 d . . .
C10 C 0.3220(5) 0.3044(4) 0.0000 0.051(3) Uani 1 2 d S T P
C11 C 0.2914(5) 0.2289(4) 0.0458(5) 0.074(3) Uani 1 1 d . . .
H11A H 0.2809 0.2123 0.0777 0.089 Uiso 1 1 calc R U .
C12 C 0.2837(7) 0.2025(6) 0.0000 0.071(4) Uani 1 2 d S T P
H12A H 0.2733 0.1665 0.0000 0.085 Uiso 1 2 calc R U P
C13 C 0.3939(8) 0.3590(7) 0.0000 0.091(5) Uani 1 2 d S T P
H13A H 0.4044 0.3955 0.0000 0.137 Uiso 1 2 d R U P
H13B H 0.4076 0.3419 0.0310 0.137 Uiso 1 1 d R U .

loop_
_atom_site_aniso_label
_atom_site_aniso_U_11
_atom_site_aniso_U_22
_atom_site_aniso_U_33
_atom_site_aniso_U_23
_atom_site_aniso_U_13
_atom_site_aniso_U_12
Cu1 0.0444(7) 0.0333(6) 0.0450(7) -0.0036(4) 0.000 0.000
Cu2 0.0523(8) 0.0355(6) 0.0451(7) -0.0056(5) 0.000 0.000
O1W 0.108(9) 0.075(7) 0.078(7) -0.036(6) 0.000 0.000
O1 0.061(4) 0.043(3) 0.078(4) -0.003(3) -0.007(3) 0.012(3)
O2 0.066(4) 0.061(4) 0.065(4) -0.011(3) -0.008(3) 0.022(3)
O2W 0.32(3) 0.083(10) 0.113(13) -0.068(10) 0.000 0.000
O3 0.053(3) 0.053(3) 0.059(3) -0.002(3) -0.008(3) 0.010(3)
O4 0.055(3) 0.061(3) 0.044(3) -0.002(2) 0.002(2) 0.024(3)
O5 0.080(6) 0.065(5) 0.046(4) 0.000 0.000 0.017(5)
C1 0.060(5) 0.055(4) 0.040(4) 0.006(3) 0.004(3) 0.002(4)
C2 0.046(4) 0.056(4) 0.059(5) 0.014(4) 0.008(3) 0.014(3)
C3 0.046(4) 0.053(4) 0.050(4) -0.003(3) 0.002(3) 0.004(3)
C4 0.051(4) 0.060(5) 0.052(4) 0.013(4) 0.001(3) 0.008(3)
C5 0.072(6) 0.051(4) 0.054(5) 0.000(4) 0.004(4) 0.020(4)
C6 0.086(6) 0.046(4) 0.038(4) -0.001(3) -0.001(4) 0.005(4)
C7 0.047(4) 0.049(4) 0.057(5) 0.000(3) 0.002(3) 0.008(3)
C8 0.065(5) 0.049(4) 0.038(3) 0.005(3) 0.006(3) 0.011(4)
C9 0.074(6) 0.048(4) 0.059(5) -0.005(4) -0.003(4) -0.005(4)
C10 0.061(7) 0.041(5) 0.051(6) 0.000 0.000 0.008(5)
C11 0.087(7) 0.052(5) 0.084(7) -0.004(5) 0.003(6) -0.007(5)
C12 0.095(11) 0.067(8) 0.051(7) 0.000 0.000 -0.028(8)
C13 0.090(12) 0.072(10) 0.112(14) 0.000 0.000 -0.029(9)

loop_
_atom_type_symbol
_atom_type_description
_atom_type_scat_dispersion_real
_atom_type_scat_dispersion_imag
_atom_type_scat_source
Cu Cu 0.3201 1.2651 'International Tables Vol C Tables 4.2.6.8 and 6.1.1.4'
O O 0.0106 0.0060 'International Tables Vol C Tables 4.2.6.8 and 6.1.1.4'
C C 0.0033 0.0016 'International Tables Vol C Tables 4.2.6.8 and 6.1.1.4'
H H 0.0000 0.0000 'International Tables Vol C Tables 4.2.6.8 and 6.1.1.4'
N N 0.0061 0.0033 'International Tables Vol C Tables 4.2.6.8 and 6.1.1.4'

loop_
_geom_angle_atom_site_label_1
_geom_angle_atom_site_label_2
_geom_angle_atom_site_label_3
_geom_angle
_geom_angle_site_symmetry_1
_geom_angle_site_symmetry_3
O4 Cu1 O4 93.2(4) 22_655 9
O4 Cu1 O1 167.8(3) 22_655 .
O4 Cu1 O1 87.4(3) 9 .
O4 Cu1 O1 87.4(3) 22_655 15_655
O4 Cu1 O1 167.8(3) 9 15_655
O1 Cu1 O1 89.5(4) . 15_655
O4 Cu1 O1W 95.3(3) 22_655 .
O4 Cu1 O1W 95.3(3) 9 .
O1 Cu1 O1W 96.8(3) . .
O1 Cu1 O1W 96.8(3) 15_655 .
O4 Cu1 Cu2 84.28(18) 22_655 .
O4 Cu1 Cu2 84.28(18) 9 .
O1 Cu1 Cu2 83.7(2) . .
O1 Cu1 Cu2 83.7(2) 15_655 .
O1W Cu1 Cu2 179.4(4) . .
O3 Cu2 O3 92.1(4) 9 22_655
O3 Cu2 O2 87.3(3) 9 .
O3 Cu2 O2 169.0(3) 22_655 .
O3 Cu2 O2 169.0(3) 9 15_655
O3 Cu2 O2 87.3(3) 22_655 15_655
O2 Cu2 O2 91.2(5) . 15_655
O3 Cu2 O2W 95.2(5) 9 .
O3 Cu2 O2W 95.2(5) 22_655 .
O2 Cu2 O2W 95.9(5) . .
O2 Cu2 O2W 95.9(5) 15_655 .
O3 Cu2 Cu1 84.52(18) 9 .
O3 Cu2 Cu1 84.52(18) 22_655 .
O2 Cu2 Cu1 84.5(2) . .
O2 Cu2 Cu1 84.5(2) 15_655 .
O2W Cu2 Cu1 179.5(6) . .
C7 O1 Cu1 124.2(6) . .
C7 O2 Cu2 122.1(5) . .
C8 O3 Cu2 120.7(5) . 5
C8 O4 Cu1 122.4(5) . 5
C13 O5 C10 118.1(12) . .
C6 C1 C2 119.9(8) . .
C6 C1 C7 119.9(8) . .
C2 C1 C7 120.2(8) . .
C1 C2 C3 117.9(8) . .
C1 C2 H2A 121.1 . .
C3 C2 H2A 121.1 . .
C4 C3 C2 119.8(8) . .
C4 C3 C8 122.3(8) . .
C2 C3 C8 117.6(7) . .
C3 C4 C5 121.4(8) . .
C3 C4 H4A 119.3 . .
C5 C4 H4A 119.3 . .
C6 C5 C4 119.2(9) . .
C6 C5 C9 118.1(8) . .
C4 C5 C9 122.6(8) . .
C1 C6 C5 121.6(8) . .
C1 C6 H6A 119.2 . .
C5 C6 H6A 119.2 . .
O1 C7 O2 125.5(8) . .
O1 C7 C1 118.4(8) . .
O2 C7 C1 116.0(7) . .
O4 C8 O3 126.5(7) . .
O4 C8 C3 117.3(7) . .
O3 C8 C3 116.1(7) . .
C11 C9 C10 116.0(10) . .
C11 C9 C5 124.4(10) . .
C10 C9 C5 119.6(9) . .
C9 C10 C9 121.2(11) . 14
C9 C10 O5 119.3(6) . .
C9 C10 O5 119.3(6) 14 .
C9 C11 C12 123.9(12) . .
C9 C11 H11A 118.0 . .
C12 C11 H11A 118.0 . .
C11 C12 C11 118.0(15) 14 .
C11 C12 H12A 121.0 14 .
C11 C12 H12A 121.0 . .
O5 C13 H13A 110.8 . .
O5 C13 H13B 108.8 . .
H13A C13 H13B 109.5 . .

loop_
_geom_bond_atom_site_label_1
_geom_bond_atom_site_label_2
_geom_bond_distance
_geom_bond_site_symmetry_2
Cu1 O4 1.961(5) 22_655
Cu1 O4 1.961(5) 9
Cu1 O1 1.959(6) .
Cu1 O1 1.959(6) 15_655
Cu1 O1W 2.144(10) .
Cu1 Cu2 2.6606(17) .
Cu2 O3 1.966(6) 9
Cu2 O3 1.966(6) 22_655
Cu2 O2 1.951(7) .
Cu2 O2 1.951(7) 15_655
Cu2 O2W 2.105(12) .
O1 C7 1.236(10) .
O2 C7 1.303(12) .
O3 C8 1.300(11) .
O3 Cu2 1.966(6) 5
O4 C8 1.250(10) .
O4 Cu1 1.961(5) 5
O5 C13 1.27(2) .
O5 C10 1.396(16) .
C1 C6 1.356(12) .
C1 C2 1.411(12) .
C1 C7 1.490(12) .
C2 C3 1.426(11) .
C2 H2A 0.9500 .
C3 C4 1.365(13) .
C3 C8 1.480(11) .
C4 C5 1.366(13) .
C4 H4A 0.9500 .
C5 C6 1.388(13) .
C5 C9 1.504(14) .
C6 H6A 0.9500 .
C9 C11 1.367(14) .
C9 C10 1.421(12) .
C10 C9 1.421(12) 14
C11 C12 1.352(15) .
C11 H11A 0.9500 .
C12 C11 1.352(15) 14
C12 H12A 0.9500 .
C13 H13A 0.9601 .
C13 H13B 0.9599 .

loop_
_geom_torsion_atom_site_label_1
_geom_torsion_atom_site_label_2
_geom_torsion_atom_site_label_3
_geom_torsion_atom_site_label_4
_geom_torsion
_geom_torsion_site_symmetry_1
_geom_torsion_site_symmetry_4
C6 C1 C2 C3 1.2(13) . .
C7 C1 C2 C3 179.0(8) . .
C1 C2 C3 C4 -3.5(12) . .
C1 C2 C3 C8 170.9(8) . .
C2 C3 C4 C5 3.1(14) . .
C8 C3 C4 C5 -171.1(9) . .
C3 C4 C5 C6 -0.3(15) . .
C3 C4 C5 C9 -178.2(9) . .
C2 C1 C6 C5 1.6(14) . .
C7 C1 C6 C5 -176.3(9) . .
C4 C5 C6 C1 -2.1(15) . .
C9 C5 C6 C1 175.9(9) . .
Cu1 O1 C7 O2 -3.3(14) . .
Cu1 O1 C7 C1 -179.6(6) . .
Cu2 O2 C7 O1 4.3(14) . .
Cu2 O2 C7 C1 -179.4(6) . .
C6 C1 C7 O1 0.0(13) . .
C2 C1 C7 O1 -177.8(8) . .
C6 C1 C7 O2 -176.6(9) . .
C2 C1 C7 O2 5.5(12) . .
Cu1 O4 C8 O3 -14.8(12) 5 .
Cu1 O4 C8 C3 168.8(6) 5 .
Cu2 O3 C8 O4 15.3(12) 5 .
Cu2 O3 C8 C3 -168.2(6) 5 .
C4 C3 C8 O4 0.6(13) . .
C2 C3 C8 O4 -173.6(8) . .
C4 C3 C8 O3 -176.2(8) . .
C2 C3 C8 O3 9.6(12) . .
C6 C5 C9 C11 57.4(15) . .
C4 C5 C9 C11 -124.7(13) . .
C6 C5 C9 C10 -119.6(11) . .
C4 C5 C9 C10 58.3(15) . .
C11 C9 C10 C9 -7(2) . 14
C5 C9 C10 C9 170.6(7) . 14
C11 C9 C10 O5 179.5(11) . .
C5 C9 C10 O5 -3.3(16) . .
C13 O5 C10 C9 87.0(10) . .
C13 O5 C10 C9 -87.0(10) . 14
C10 C9 C11 C12 8(2) . .
C5 C9 C11 C12 -169.0(14) . .
C9 C11 C12 C11 -9(3) . 14
